data_4073422
loop_
_publ_author_name
'Maynadi\'e, J\'er\^ome'
'Berthet, Jean-Claude'
'Thu\'ery, Pierre'
'Ephritikhine, Michel'

_publ_section_title
;
 Bent and Linear Uranium(IV) Metallocenes with Terminal and Bridging
 Cyanide Ligands
;
_journal_issue 18
_journal_name_full Organometallics
_journal_page_first 4585
_journal_page_last 4591
_journal_paper_doi 10.1021/om7003173
_journal_volume 26
_journal_year 2007
_chemical_formula_sum 'C37 H65 Ag2 I2 N7 O5 U'
_chemical_formula_weight 1395.53
_space_group_IT_number 15
_symmetry_cell_setting monoclinic
_symmetry_space_group_name_Hall '-C 2yc'
_symmetry_space_group_name_H-M 'C 1 2/c 1'
_atom_sites_solution_hydrogens geom
_atom_sites_solution_primary direct
_atom_sites_solution_secondary difmap
_audit_creation_method SHELXL-97
_cell_angle_alpha 90.00
_cell_angle_beta 105.331(2)
_cell_angle_gamma 90.00
_cell_formula_units_Z 8
_cell_length_a 32.5453(12)
_cell_length_b 13.9298(3)
_cell_length_c 21.5528(8)
_cell_measurement_reflns_used 100878
_cell_measurement_temperature 100(2)
_cell_measurement_theta_max 25.68
_cell_measurement_theta_min 3.08
_cell_volume 9423.2(5)
_computing_cell_refinement 'HKL2000 (Otwinowski & Minor, 1997)'
_computing_data_collection 'COLLECT (Hooft, 1998)'
_computing_data_reduction 'HKL2000 (Otwinowski & Minor, 1997)'
_computing_molecular_graphics 'SHELXTL (Sheldrick, 1999)'
_computing_publication_material 'SHELXTL (Sheldrick, 1999); PLATON (Spek, 2003)'
_computing_structure_refinement 'SHELXL-97 (Sheldrick, 1997)'
_computing_structure_solution 'SHELXS-97 (Sheldrick, 1997)'
_diffrn_ambient_temperature 100(2)
_diffrn_measured_fraction_theta_full 0.996
_diffrn_measured_fraction_theta_max 0.996
_diffrn_measurement_device_type 'Nonius Kappa-CCD area-detector diffractometer'
_diffrn_measurement_method 'two \f and three \w scans with 2\% steps'
_diffrn_radiation_monochromator graphite
_diffrn_radiation_source 'fine-focus sealed tube'
_diffrn_radiation_type MoK\a
_diffrn_radiation_wavelength 0.71073
_diffrn_reflns_av_R_equivalents 0.0732
_diffrn_reflns_av_sigmaI/netI 0.0246
_diffrn_reflns_limit_h_max 39
_diffrn_reflns_limit_h_min 0
_diffrn_reflns_limit_k_max 16
_diffrn_reflns_limit_k_min 0
_diffrn_reflns_limit_l_max 25
_diffrn_reflns_limit_l_min -26
_diffrn_reflns_number 100878
_diffrn_reflns_theta_full 25.68
_diffrn_reflns_theta_max 25.68
_diffrn_reflns_theta_min 3.08
_diffrn_standards_decay_% none
_diffrn_standards_interval_time 0
_exptl_absorpt_coefficient_mu 5.607
_exptl_absorpt_correction_T_max 0.604
_exptl_absorpt_correction_T_min 0.228
_exptl_absorpt_correction_type refdelf
_exptl_absorpt_process_details 'program DELABS from PLATON (Spek, 2003)'
_exptl_crystal_colour 'translucent dark orange'
_exptl_crystal_density_diffrn 1.967
_exptl_crystal_density_method 'not measured'
_exptl_crystal_description platelet
_exptl_crystal_F_000 5344
_exptl_crystal_size_max 0.18
_exptl_crystal_size_mid 0.17
_exptl_crystal_size_min 0.09
_refine_diff_density_max 2.286
_refine_diff_density_min -1.524
_refine_diff_density_rms 0.277
_refine_ls_extinction_method none
_refine_ls_goodness_of_fit_ref 1.029
_refine_ls_hydrogen_treatment constr
_refine_ls_matrix_type full
_refine_ls_number_parameters 547
_refine_ls_number_reflns 8916
_refine_ls_number_restraints 87
_refine_ls_restrained_S_all 1.036
_refine_ls_R_factor_all 0.0514
_refine_ls_R_factor_gt 0.0438
_refine_ls_shift/su_max 0.002
_refine_ls_shift/su_mean 0.000
_refine_ls_structure_factor_coef Fsqd
_refine_ls_weighting_details 'calc w=1/[\s^2^(Fo^2^)+(0.0586P)^2^+185.8606P] where P=(Fo^2^+2Fc^2^)/3'
_refine_ls_weighting_scheme calc
_refine_ls_wR_factor_gt 0.1101
_refine_ls_wR_factor_ref 0.1135
_reflns_number_gt 7816
_reflns_number_total 8916
_reflns_threshold_expression >2sigma(I)
_cod_data_source_file om7003173.cif
_cod_data_source_block 5.2dmf
_cod_original_cell_volume 9423.3(5)
_cod_original_sg_symbol_H-M 'C 2/c'
_cod_database_code 4073422

loop_
_symmetry_equiv_pos_as_xyz
'x, y, z'
'-x, y, -z+1/2'
'x+1/2, y+1/2, z'
'-x+1/2, y+1/2, -z+1/2'
'-x, -y, -z'
'x, -y, z-1/2'
'-x+1/2, -y+1/2, -z'
'x+1/2, -y+1/2, z-1/2'

loop_
_atom_site_label
_atom_site_type_symbol
_atom_site_fract_x
_atom_site_fract_y
_atom_site_fract_z
_atom_site_U_iso_or_equiv
_atom_site_adp_type
_atom_site_occupancy
_atom_site_symmetry_multiplicity
_atom_site_calc_flag
_atom_site_refinement_flags
U U 0.648213(8) 0.624838(18) 0.799395(12) 0.01981(9) Uani 1 1 d .
Ag1 Ag 0.653132(19) 0.57224(4) 0.53648(2) 0.02692(14) Uani 1 1 d .
Ag2 Ag 0.70393(2) 0.75395(4) 0.50076(3) 0.03366(15) Uani 1 1 d .
I1 I 0.620098(19) 0.78048(4) 0.49070(3) 0.04470(16) Uani 1 1 d .
I2 I 0.759546(16) 0.62009(3) 0.57211(2) 0.02908(13) Uani 1 1 d .
O1 O 0.64545(17) 0.4553(3) 0.7752(2) 0.0251(11) Uani 1 1 d .
O2 O 0.64963(17) 0.7446(4) 0.8848(2) 0.0295(12) Uani 1 1 d .
O3 O 0.65133(17) 0.7842(4) 0.7549(3) 0.0302(12) Uani 1 1 d .
O4 O 0.5601(4) 0.9263(11) 0.1622(7) 0.057(4) Uani 1 1 d U
O5 O 0.5598(6) 0.3097(14) 0.5519(9) 0.086(5) Uani 0.50 1 d PDU
O6 O 0.4538(9) 1.093(2) 0.0333(13) 0.125(8) Uani 0.50 1 d PU
N1 N 0.6491(2) 0.6037(4) 0.6833(3) 0.0254(13) Uani 1 1 d .
N2 N 0.64702(19) 0.5352(4) 0.9010(3) 0.0240(13) Uani 1 1 d .
N3 N 0.6381(3) 0.2962(6) 0.7619(5) 0.064(2) Uani 1 1 d DU
N4 N 0.6472(3) 0.8301(6) 0.9726(4) 0.053(2) Uani 1 1 d .
N5 N 0.6527(2) 0.9237(5) 0.7025(4) 0.0379(17) Uani 1 1 d .
N6 N 0.4947(4) 0.8861(9) 0.1599(6) 0.031(3) Uani 1 1 d U
N7 N 0.5201(6) 0.4480(13) 0.5134(9) 0.069(6) Uani 0.50 1 d PD
N8 N 0.5000 1.0000 0.0000 0.084(5) Uani 1 2 d SD
C1 C 0.6503(2) 0.5907(5) 0.6313(3) 0.0245(15) Uani 1 1 d .
C2 C 0.6484(2) 0.4971(5) 0.9487(3) 0.0238(15) Uani 1 1 d .
C3 C 0.6424(4) 0.3819(8) 0.7964(6) 0.076(4) Uani 1 1 d DU
H3 H 0.6428 0.3787 0.8396 0.091 Uiso 1 1 calc R
C4 C 0.6334(6) 0.2073(9) 0.8016(6) 0.106(5) Uani 1 1 d DU
H4A H 0.6062 0.1779 0.7835 0.159 Uiso 1 1 calc R
H4B H 0.6355 0.2260 0.8452 0.159 Uiso 1 1 calc R
H4C H 0.6556 0.1622 0.8009 0.159 Uiso 1 1 calc R
C5 C 0.6395(5) 0.2795(11) 0.6984(5) 0.108(5) Uani 1 1 d DU
H5A H 0.6290 0.3349 0.6726 0.162 Uiso 1 1 calc R
H5B H 0.6222 0.2249 0.6815 0.162 Uiso 1 1 calc R
H5C H 0.6684 0.2673 0.6976 0.162 Uiso 1 1 calc R
C6 C 0.6476(3) 0.7487(7) 0.9408(5) 0.043(2) Uani 1 1 d .
H6 H 0.6462 0.6914 0.9623 0.052 Uiso 1 1 calc R
C7 C 0.6462(4) 0.8205(11) 1.0407(6) 0.079(4) Uani 1 1 d .
H7A H 0.6398 0.7552 1.0490 0.119 Uiso 1 1 calc R
H7B H 0.6247 0.8621 1.0488 0.119 Uiso 1 1 calc R
H7C H 0.6735 0.8378 1.0684 0.119 Uiso 1 1 calc R
C8 C 0.6482(4) 0.9210(8) 0.9482(7) 0.070(3) Uani 1 1 d .
H8A H 0.6551 0.9174 0.9077 0.105 Uiso 1 1 calc R
H8B H 0.6693 0.9586 0.9778 0.105 Uiso 1 1 calc R
H8C H 0.6208 0.9506 0.9422 0.105 Uiso 1 1 calc R
C9 C 0.6522(3) 0.8276(6) 0.7049(4) 0.0325(18) Uani 1 1 d .
H9 H 0.6525 0.7926 0.6683 0.039 Uiso 1 1 calc R
C10 C 0.6516(4) 0.9831(7) 0.7572(6) 0.056(3) Uani 1 1 d .
H10A H 0.6243 1.0135 0.7496 0.084 Uiso 1 1 calc R
H10B H 0.6734 1.0312 0.7633 0.084 Uiso 1 1 calc R
H10C H 0.6564 0.9438 0.7951 0.084 Uiso 1 1 calc R
C11 C 0.6536(3) 0.9730(7) 0.6435(5) 0.056(3) Uani 1 1 d .
H11A H 0.6531 0.9267 0.6103 0.084 Uiso 1 1 calc R
H11B H 0.6792 1.0107 0.6508 0.084 Uiso 1 1 calc R
H11C H 0.6292 1.0143 0.6305 0.084 Uiso 1 1 calc R
C12 C 0.5673(2) 0.6767(6) 0.7185(4) 0.0334(18) Uani 1 1 d .
C13 C 0.5670(2) 0.7151(6) 0.7781(4) 0.0338(18) Uani 1 1 d .
C14 C 0.5657(3) 0.6394(6) 0.8205(4) 0.0363(19) Uani 1 1 d .
C15 C 0.5648(2) 0.5508(6) 0.7869(4) 0.0300(17) Uani 1 1 d .
C16 C 0.5656(2) 0.5753(6) 0.7235(4) 0.0312(17) Uani 1 1 d .
C17 C 0.5617(3) 0.7321(7) 0.6566(4) 0.043(2) Uani 1 1 d .
H17A H 0.5324 0.7288 0.6321 0.065 Uiso 1 1 calc R
H17B H 0.5795 0.7048 0.6321 0.065 Uiso 1 1 calc R
H17C H 0.5695 0.7979 0.6663 0.065 Uiso 1 1 calc R
C18 C 0.5632(3) 0.8197(7) 0.7928(5) 0.046(2) Uani 1 1 d .
H18A H 0.5710 0.8580 0.7608 0.069 Uiso 1 1 calc R
H18B H 0.5817 0.8342 0.8344 0.069 Uiso 1 1 calc R
H18C H 0.5343 0.8338 0.7928 0.069 Uiso 1 1 calc R
C19 C 0.5578(3) 0.6469(8) 0.8865(5) 0.045(2) Uani 1 1 d .
H19A H 0.5662 0.7093 0.9043 0.068 Uiso 1 1 calc R
H19B H 0.5740 0.5986 0.9142 0.068 Uiso 1 1 calc R
H19C H 0.5280 0.6374 0.8829 0.068 Uiso 1 1 calc R
C20 C 0.5562(3) 0.4549(6) 0.8106(4) 0.0363(19) Uani 1 1 d .
H20A H 0.5265 0.4499 0.8091 0.054 Uiso 1 1 calc R
H20B H 0.5730 0.4466 0.8541 0.054 Uiso 1 1 calc R
H20C H 0.5634 0.4061 0.7838 0.054 Uiso 1 1 calc R
C21 C 0.5580(3) 0.5061(6) 0.6671(4) 0.0381(19) Uani 1 1 d .
H21A H 0.5281 0.5042 0.6456 0.057 Uiso 1 1 calc R
H21B H 0.5675 0.4431 0.6825 0.057 Uiso 1 1 calc R
H21C H 0.5736 0.5274 0.6375 0.057 Uiso 1 1 calc R
C22 C 0.7311(2) 0.6630(5) 0.7859(3) 0.0215(14) Uani 1 1 d .
C23 C 0.7317(2) 0.6994(5) 0.8474(3) 0.0218(14) Uani 1 1 d .
C24 C 0.7300(2) 0.6208(5) 0.8880(3) 0.0220(15) Uani 1 1 d .
C25 C 0.7284(2) 0.5353(5) 0.8520(3) 0.0210(14) Uani 1 1 d .
C26 C 0.7292(2) 0.5610(5) 0.7887(3) 0.0226(15) Uani 1 1 d .
C27 C 0.7393(3) 0.7197(5) 0.7308(3) 0.0271(16) Uani 1 1 d .
H27A H 0.7385 0.7870 0.7398 0.041 Uiso 1 1 calc R
H27B H 0.7179 0.7049 0.6920 0.041 Uiso 1 1 calc R
H27C H 0.7669 0.7032 0.7256 0.041 Uiso 1 1 calc R
C28 C 0.7384(3) 0.8025(5) 0.8680(3) 0.0275(16) Uani 1 1 d .
H28A H 0.7682 0.8179 0.8768 0.041 Uiso 1 1 calc R
H28B H 0.7290 0.8124 0.9061 0.041 Uiso 1 1 calc R
H28C H 0.7225 0.8432 0.8342 0.041 Uiso 1 1 calc R
C29 C 0.7374(2) 0.6265(5) 0.9596(3) 0.0256(16) Uani 1 1 d .
H29A H 0.7304 0.5660 0.9756 0.038 Uiso 1 1 calc R
H29B H 0.7197 0.6759 0.9699 0.038 Uiso 1 1 calc R
H29C H 0.7667 0.6413 0.9793 0.038 Uiso 1 1 calc R
C30 C 0.7337(3) 0.4345(5) 0.8784(3) 0.0267(16) Uani 1 1 d .
H30A H 0.7632 0.4231 0.8996 0.040 Uiso 1 1 calc R
H30B H 0.7243 0.3895 0.8438 0.040 Uiso 1 1 calc R
H30C H 0.7170 0.4267 0.9087 0.040 Uiso 1 1 calc R
C31 C 0.7344(3) 0.4934(5) 0.7371(3) 0.0265(16) Uani 1 1 d .
H31A H 0.7610 0.4600 0.7516 0.040 Uiso 1 1 calc R
H31B H 0.7340 0.5291 0.6989 0.040 Uiso 1 1 calc R
H31C H 0.7114 0.4480 0.7280 0.040 Uiso 1 1 calc R
C32 C 0.5280(7) 0.9438(15) 0.1628(9) 0.047(4) Uani 1 1 d U
H32 H 0.5225 1.0089 0.1657 0.056 Uiso 1 1 calc R
C33 C 0.4546(6) 0.9230(14) 0.1643(9) 0.043(4) Uani 1 1 d U
H33A H 0.4553 0.9918 0.1634 0.064 Uiso 1 1 calc R
H33B H 0.4493 0.9019 0.2038 0.064 Uiso 1 1 calc R
H33C H 0.4325 0.8999 0.1286 0.064 Uiso 1 1 calc R
C34 C 0.4988(7) 0.7828(15) 0.1536(11) 0.057(5) Uani 1 1 d U
H34A H 0.5149 0.7697 0.1230 0.085 Uiso 1 1 calc R
H34B H 0.4710 0.7546 0.1391 0.085 Uiso 1 1 calc R
H34C H 0.5134 0.7561 0.1946 0.085 Uiso 1 1 calc R
C35 C 0.5594(8) 0.3950(16) 0.5344(15) 0.098(10) Uani 0.50 1 d PDU
H35A H 0.5854 0.4261 0.5329 0.118 Uiso 0.50 1 d PR
C36 C 0.4805(7) 0.402(2) 0.5154(13) 0.060(7) Uani 0.50 1 d PD
H36A H 0.4861 0.3359 0.5261 0.090 Uiso 0.50 1 d PR
H36B H 0.4695 0.4327 0.5477 0.090 Uiso 0.50 1 d PR
H36C H 0.4600 0.4075 0.4743 0.090 Uiso 0.50 1 d PR
C37 C 0.5237(10) 0.5490(15) 0.4986(14) 0.070(10) Uani 0.50 1 d PD
H37A H 0.5529 0.5622 0.4999 0.105 Uiso 0.50 1 d PR
H37B H 0.5058 0.5630 0.4565 0.105 Uiso 0.50 1 d PR
H37C H 0.5153 0.5882 0.5298 0.105 Uiso 0.50 1 d PR
C38 C 0.4581(10) 1.011(2) 0.0114(15) 0.087(8) Uani 0.50 1 d PU
H38A H 0.4357 0.9648 -0.0031 0.105 Uiso 0.50 1 d PR
C39 C 0.5040(10) 0.893(2) -0.0172(17) 0.089(9) Uani 0.50 1 d P
H39A H 0.5317 0.8797 -0.0229 0.134 Uiso 0.50 1 d PR
H39B H 0.4990 0.8521 0.0160 0.134 Uiso 0.50 1 d PR
H39C H 0.4827 0.8805 -0.0567 0.134 Uiso 0.50 1 d PR
C40 C 0.5355(7) 1.0637(19) 0.0189(13) 0.083(8) Uani 0.50 1 d PD
H40A H 0.5266 1.1261 0.0292 0.124 Uiso 0.50 1 d PR
H40B H 0.5561 1.0382 0.0556 0.124 Uiso 0.50 1 d PR
H40C H 0.5480 1.0688 -0.0166 0.124 Uiso 0.50 1 d PR

loop_
_atom_site_aniso_label
_atom_site_aniso_U_11
_atom_site_aniso_U_22
_atom_site_aniso_U_33
_atom_site_aniso_U_23
_atom_site_aniso_U_13
_atom_site_aniso_U_12
U 0.02651(16) 0.01871(14) 0.01479(14) -0.00080(9) 0.00648(10) 0.00058(10)
Ag1 0.0354(3) 0.0318(3) 0.0153(3) -0.0036(2) 0.0098(2) -0.0031(2)
Ag2 0.0353(3) 0.0343(3) 0.0349(3) 0.0007(3) 0.0153(3) -0.0022(3)
I1 0.0386(3) 0.0463(3) 0.0531(4) 0.0197(3) 0.0190(3) 0.0130(3)
I2 0.0349(3) 0.0317(3) 0.0223(2) -0.00039(19) 0.0103(2) -0.0035(2)
O1 0.035(3) 0.016(2) 0.026(3) -0.001(2) 0.010(2) -0.003(2)
O2 0.036(3) 0.028(3) 0.026(3) -0.008(2) 0.012(2) 0.003(2)
O3 0.036(3) 0.025(3) 0.030(3) 0.006(2) 0.009(2) 0.001(2)
O4 0.039(6) 0.070(7) 0.054(6) 0.014(5) 0.000(5) -0.013(5)
O5 0.095(8) 0.085(8) 0.080(8) -0.004(6) 0.029(6) 0.000(6)
O6 0.122(10) 0.125(10) 0.132(11) -0.005(7) 0.040(7) 0.003(7)
N1 0.033(4) 0.020(3) 0.023(3) 0.001(2) 0.007(3) 0.001(3)
N2 0.026(3) 0.029(3) 0.018(3) -0.003(3) 0.007(2) -0.003(3)
N3 0.043(4) 0.033(4) 0.108(6) -0.030(4) 0.004(4) -0.001(3)
N4 0.044(5) 0.062(6) 0.053(5) -0.043(4) 0.014(4) -0.004(4)
N5 0.037(4) 0.023(3) 0.049(4) 0.011(3) 0.004(3) 0.000(3)
N6 0.031(6) 0.028(5) 0.027(5) 0.003(4) -0.005(5) -0.011(5)
N7 0.065(13) 0.087(15) 0.065(12) -0.029(11) 0.034(10) -0.022(11)
N8 0.058(9) 0.113(14) 0.075(10) -0.013(9) 0.005(8) 0.008(9)
C1 0.029(4) 0.029(4) 0.015(4) -0.004(3) 0.003(3) -0.001(3)
C2 0.027(4) 0.027(4) 0.018(4) -0.001(3) 0.008(3) 0.000(3)
C3 0.070(6) 0.085(7) 0.071(6) -0.014(5) 0.014(5) -0.002(5)
C4 0.105(8) 0.122(8) 0.091(7) 0.004(6) 0.026(6) 0.014(7)
C5 0.086(7) 0.130(8) 0.110(8) 0.023(7) 0.028(6) 0.002(6)
C6 0.036(5) 0.048(5) 0.046(5) -0.016(4) 0.010(4) 0.001(4)
C7 0.072(8) 0.103(11) 0.068(8) -0.031(8) 0.028(7) -0.010(8)
C8 0.052(7) 0.057(7) 0.092(9) -0.023(7) 0.003(6) 0.005(6)
C9 0.035(4) 0.025(4) 0.036(4) 0.005(3) 0.008(4) -0.002(3)
C10 0.056(6) 0.037(5) 0.073(7) -0.003(5) 0.013(5) 0.011(5)
C11 0.048(6) 0.041(5) 0.074(7) 0.033(5) 0.008(5) 0.004(4)
C12 0.018(4) 0.035(4) 0.041(5) 0.004(4) -0.004(3) 0.000(3)
C13 0.020(4) 0.033(4) 0.045(5) 0.000(4) 0.004(3) 0.007(3)
C14 0.027(4) 0.042(5) 0.044(5) -0.007(4) 0.016(4) 0.000(4)
C15 0.014(4) 0.038(4) 0.037(4) -0.005(3) 0.006(3) -0.005(3)
C16 0.018(4) 0.038(5) 0.034(4) -0.001(3) -0.001(3) -0.006(3)
C17 0.028(5) 0.048(5) 0.045(5) 0.014(4) -0.006(4) -0.001(4)
C18 0.030(5) 0.040(5) 0.066(6) -0.007(5) 0.008(4) 0.010(4)
C19 0.030(5) 0.061(6) 0.047(5) -0.009(5) 0.017(4) 0.003(4)
C20 0.029(4) 0.042(5) 0.040(5) 0.001(4) 0.012(4) -0.008(4)
C21 0.032(5) 0.044(5) 0.036(5) -0.006(4) 0.006(4) -0.007(4)
C22 0.018(3) 0.026(4) 0.021(3) 0.001(3) 0.007(3) -0.003(3)
C23 0.014(3) 0.023(4) 0.025(4) -0.004(3) -0.001(3) -0.007(3)
C24 0.018(3) 0.030(4) 0.016(3) 0.001(3) 0.000(3) -0.001(3)
C25 0.022(4) 0.020(3) 0.019(3) 0.004(3) 0.004(3) 0.006(3)
C26 0.024(4) 0.023(4) 0.022(4) 0.002(3) 0.008(3) 0.003(3)
C27 0.037(4) 0.027(4) 0.020(4) 0.003(3) 0.011(3) -0.003(3)
C28 0.040(4) 0.021(4) 0.020(4) 0.000(3) 0.005(3) -0.004(3)
C29 0.027(4) 0.026(4) 0.021(4) -0.004(3) 0.002(3) -0.005(3)
C30 0.043(5) 0.020(4) 0.018(3) 0.003(3) 0.010(3) 0.004(3)
C31 0.034(4) 0.023(4) 0.024(4) -0.001(3) 0.010(3) 0.001(3)
C32 0.046(7) 0.049(7) 0.038(7) 0.006(6) -0.002(6) -0.010(6)
C33 0.047(7) 0.044(7) 0.037(7) -0.008(6) 0.010(6) -0.004(6)
C34 0.053(8) 0.051(8) 0.060(8) 0.001(6) 0.002(6) 0.005(6)
C35 0.100(12) 0.099(12) 0.096(12) -0.004(8) 0.028(8) 0.003(8)
C36 0.076(17) 0.07(2) 0.031(14) -0.002(13) 0.014(12) -0.018(16)
C37 0.09(2) 0.09(3) 0.033(14) -0.001(15) 0.017(13) -0.040(19)
C38 0.079(10) 0.089(11) 0.092(11) -0.004(7) 0.021(7) -0.001(7)
C39 0.09(2) 0.073(18) 0.12(3) 0.003(17) 0.042(19) -0.013(15)
C40 0.053(15) 0.11(2) 0.088(19) 0.013(17) 0.025(14) -0.021(15)

loop_
_atom_type_symbol
_atom_type_description
_atom_type_scat_dispersion_real
_atom_type_scat_dispersion_imag
_atom_type_scat_source
C C 0.0033 0.0016 'International Tables Vol C Tables 4.2.6.8 and 6.1.1.4'
H H 0.0000 0.0000 'International Tables Vol C Tables 4.2.6.8 and 6.1.1.4'
N N 0.0061 0.0033 'International Tables Vol C Tables 4.2.6.8 and 6.1.1.4'
O O 0.0106 0.0060 'International Tables Vol C Tables 4.2.6.8 and 6.1.1.4'
I I -0.4742 1.8119 'International Tables Vol C Tables 4.2.6.8 and 6.1.1.4'
U U -9.6767 9.6646 'International Tables Vol C Tables 4.2.6.8 and 6.1.1.4'
Ag Ag -0.8971 1.1015 'International Tables Vol C Tables 4.2.6.8 and 6.1.1.4'

loop_
_geom_angle_atom_site_label_1
_geom_angle_atom_site_label_2
_geom_angle_atom_site_label_3
_geom_angle
_geom_angle_site_symmetry_1
_geom_angle_site_symmetry_3
O1 U O3 144.16(17) . .
O1 U O2 144.27(17) . .
O3 U O2 71.57(18) . .
O1 U N1 71.44(18) . .
O3 U N1 72.72(18) . .
O2 U N1 144.29(18) . .
O1 U N2 72.30(18) . .
O3 U N2 143.53(18) . .
O2 U N2 71.97(18) . .
N1 U N2 143.72(19) . .
C1 Ag1 C2 158.5(3) . 6_565
C1 Ag1 I1 95.3(2) . .
C2 Ag1 I1 101.7(2) 6_565 .
C1 Ag1 Ag2 107.2(2) . .
C2 Ag1 Ag2 93.8(2) 6_565 .
I1 Ag1 Ag2 50.107(18) . .
I1 Ag2 I2 129.41(3) . .
I1 Ag2 I2 115.80(3) . 7_666
I2 Ag2 I2 114.79(2) . 7_666
I1 Ag2 Ag2 172.33(4) . 7_666
I2 Ag2 Ag2 58.25(2) . 7_666
I2 Ag2 Ag2 56.53(2) 7_666 7_666
I1 Ag2 Ag1 63.67(2) . .
I2 Ag2 Ag1 68.88(2) . .
I2 Ag2 Ag1 159.99(3) 7_666 .
Ag2 Ag2 Ag1 123.30(3) 7_666 .
Ag2 I1 Ag1 66.22(2) . .
Ag2 I2 Ag2 65.21(2) . 7_666
C3 O1 U 142.8(7) . .
C6 O2 U 140.2(6) . .
C9 O3 U 143.1(5) . .
C38 O6 C39 81(2) . 5_675
C1 N1 U 177.3(6) . .
C2 N2 U 176.4(6) . .
C3 N3 C5 129.6(10) . .
C3 N3 C4 113.9(8) . .
C5 N3 C4 116.3(9) . .
C6 N4 C8 125.9(10) . .
C6 N4 C7 116.0(10) . .
C8 N4 C7 118.0(9) . .
C9 N5 C10 122.3(8) . .
C9 N5 C11 120.7(8) . .
C10 N5 C11 116.9(8) . .
C32 N6 C33 121.6(16) . .
C32 N6 C34 120.3(17) . .
C33 N6 C34 118.1(15) . .
C35 N7 C36 119(2) . .
C35 N7 C37 116.7(18) . .
C36 N7 C37 124(2) . .
C40 N8 C38 127.5(16) . .
C40 N8 C39 123.7(16) . .
C38 N8 C39 106.4(17) . .
N1 C1 Ag1 177.9(7) . .
N2 C2 Ag1 178.0(6) . 6_566
O1 C3 N3 124.4(10) . .
O2 C6 N4 123.9(10) . .
O3 C9 N5 121.6(8) . .
C13 C12 C16 107.5(7) . .
C13 C12 C17 126.1(8) . .
C16 C12 C17 125.4(8) . .
C12 C13 C14 108.7(7) . .
C12 C13 C18 126.0(8) . .
C14 C13 C18 124.8(8) . .
C13 C14 C15 108.6(8) . .
C13 C14 C19 127.1(8) . .
C15 C14 C19 123.3(8) . .
C16 C15 C14 106.2(7) . .
C16 C15 C20 127.0(7) . .
C14 C15 C20 125.8(7) . .
C15 C16 C12 108.9(7) . .
C15 C16 C21 125.4(7) . .
C12 C16 C21 124.8(7) . .
C23 C22 C26 107.9(6) . .
C23 C22 C27 126.1(6) . .
C26 C22 C27 125.1(6) . .
C24 C23 C22 108.0(6) . .
C24 C23 C28 125.9(6) . .
C22 C23 C28 125.7(6) . .
C23 C24 C25 108.4(6) . .
C23 C24 C29 125.0(6) . .
C25 C24 C29 125.6(6) . .
C24 C25 C26 108.0(6) . .
C24 C25 C30 126.3(6) . .
C26 C25 C30 124.7(6) . .
C25 C26 C22 107.8(6) . .
C25 C26 C31 126.1(6) . .
C22 C26 C31 125.5(6) . .
O4 C32 N6 130(2) . .
O5 C35 N7 122(2) . .
O6 C38 N8 111(3) . .

loop_
_geom_bond_atom_site_label_1
_geom_bond_atom_site_label_2
_geom_bond_distance
_geom_bond_site_symmetry_2
U O1 2.415(5) .
U O3 2.431(5) .
U O2 2.476(5) .
U N1 2.527(6) .
U N2 2.530(6) .
U C23 2.835(6) .
U C24 2.837(7) .
U C16 2.839(7) .
U C22 2.839(7) .
U C12 2.840(7) .
U C25 2.844(7) .
U C14 2.847(8) .
U C26 2.848(7) .
U C15 2.850(7) .
U C13 2.851(8) .
Ag1 C1 2.085(7) .
Ag1 C2 2.093(7) 6_565
Ag1 I1 3.1595(8) .
Ag1 Ag2 3.2258(8) .
Ag2 I1 2.7046(8) .
Ag2 I2 2.7650(8) .
Ag2 I2 2.8188(8) 7_666
Ag2 Ag2 3.0093(12) 7_666
I2 Ag2 2.8187(8) 7_666
O1 C3 1.135(13) .
O2 C6 1.228(11) .
O3 C9 1.242(9) .
O4 C32 1.08(2) .
O5 C35 1.245(10) .
O6 C38 1.26(4) .
N1 C1 1.147(9) .
N2 C2 1.148(9) .
N3 C3 1.393(12) .
N3 C5 1.401(8) .
N3 C4 1.535(14) .
N4 C6 1.325(12) .
N4 C8 1.374(16) .
N4 C7 1.483(15) .
N5 C9 1.339(11) .
N5 C10 1.450(13) .
N5 C11 1.451(12) .
N6 C32 1.34(2) .
N6 C33 1.43(2) .
N6 C34 1.46(2) .
N7 C35 1.440(10) .
N7 C36 1.449(10) .
N7 C37 1.453(10) .
N8 C40 1.428(10) .
N8 C38 1.46(3) .
N8 C39 1.55(3) .
C2 Ag1 2.093(7) 6_566
C12 C13 1.394(12) .
C12 C16 1.419(12) .
C12 C17 1.509(12) .
C13 C14 1.403(12) .
C13 C18 1.505(12) .
C14 C15 1.427(11) .
C14 C19 1.516(12) .
C15 C16 1.414(11) .
C15 C20 1.483(12) .
C16 C21 1.519(11) .
C22 C23 1.416(10) .
C22 C26 1.423(10) .
C22 C27 1.506(9) .
C23 C24 1.411(10) .
C23 C28 1.503(10) .
C24 C25 1.414(10) .
C24 C29 1.502(10) .
C25 C26 1.417(10) .
C25 C30 1.509(9) .
C26 C31 1.499(10) .
